data_7237101
loop_
_publ_author_name
'Srinivas, Katam'
'Prabusankar, Ganesan'

_publ_section_title
;
 Role of C, S, Se and P donor ligands in copper(i) mediated C--N and C--Si
 bond formation reactions
;
_journal_issue 56
_journal_name_full 'RSC Advances'
_journal_page_first 32269
_journal_paper_doi 10.1039/C8RA06057F
_journal_volume 8
_journal_year 2018
_chemical_formula_moiety 'C21 H24 Br Cu N2 Se'
_chemical_formula_sum 'C21 H24 Br Cu N2 Se'
_chemical_formula_weight 526.85
_space_group_crystal_system monoclinic
_space_group_IT_number 14
_space_group_name_Hall '-P 2ybc'
_space_group_name_H-M_alt 'P 1 21/c 1'
_symmetry_Int_Tables_number 14
_atom_sites_solution_primary direct
_audit_creation_date 2017-09-02
_audit_creation_method
;
Olex2 1.2
(compiled 2016.02.19 svn.r3266 for OlexSys, GUI svn.r5155)
;
_audit_update_record
;
2018-07-11 deposited with the CCDC.
2018-09-03 downloaded from the CCDC.
;
_cell_angle_alpha 90
_cell_angle_beta 112.650(6)
_cell_angle_gamma 90
_cell_formula_units_Z 4
_cell_length_a 11.2243(6)
_cell_length_b 15.3677(7)
_cell_length_c 13.7853(6)
_cell_measurement_reflns_used 2570
_cell_measurement_temperature 298
_cell_measurement_theta_max 70.5780
_cell_measurement_theta_min 4.2300
_cell_volume 2194.5(2)
_computing_cell_refinement
;
CrysAlisPro, Agilent Technologies,
Version 1.171.37.35 (release 13-08-2014 CrysAlis171 .NET)
(compiled Aug 13 2014,18:06:01)
;
_computing_data_collection
;
CrysAlisPro, Agilent Technologies,
Version 1.171.37.35 (release 13-08-2014 CrysAlis171 .NET)
(compiled Aug 13 2014,18:06:01)
;
_computing_data_reduction
;
CrysAlisPro, Agilent Technologies,
Version 1.171.37.35 (release 13-08-2014 CrysAlis171 .NET)
(compiled Aug 13 2014,18:06:01)
;
_computing_molecular_graphics 'Olex2 (Dolomanov et al., 2009)'
_computing_publication_material 'Olex2 (Dolomanov et al., 2009)'
_computing_structure_refinement 'olex2.refine (Bourhis et al., 2015)'
_computing_structure_solution 'SIR2004 (Burla et al., 2007)'
_diffrn_ambient_temperature 298
_diffrn_detector 'CCD plate'
_diffrn_detector_area_resol_mean 16.1293
_diffrn_detector_type Eos
_diffrn_measured_fraction_theta_full 1.0000
_diffrn_measured_fraction_theta_max 1.0000
_diffrn_measurement_details
;
#__ type_ start__ end____ width___ exp.time_
  1 omega -108.00  -39.00   1.0000    2.6400
omega____ theta____ kappa____ phi______ frames
    -      -33.5000  178.0000  -60.0000 69

#__ type_ start__ end____ width___ exp.time_
  2 omega -104.00  -61.00   1.0000    2.6400
omega____ theta____ kappa____ phi______ frames
    -      -33.5000  178.0000  150.0000 43

#__ type_ start__ end____ width___ exp.time_
  3 omega   44.00   70.00   1.0000    2.6400
omega____ theta____ kappa____ phi______ frames
    -       54.0000  -38.0000  -60.0000 26

#__ type_ start__ end____ width___ exp.time_
  4 omega  -12.00   40.00   1.0000    2.6400
omega____ theta____ kappa____ phi______ frames
    -       54.0000  -38.0000  -60.0000 52

#__ type_ start__ end____ width___ exp.time_
  5 omega   23.00   51.00   1.0000    2.6400
omega____ theta____ kappa____ phi______ frames
    -       54.0000 -125.0000 -180.0000 28

#__ type_ start__ end____ width___ exp.time_
  6 omega   63.00   89.00   1.0000    2.6400
omega____ theta____ kappa____ phi______ frames
    -      108.0000  -25.0000  120.0000 26

#__ type_ start__ end____ width___ exp.time_
  7 omega   54.00   80.00   1.0000    2.6400
omega____ theta____ kappa____ phi______ frames
    -      108.0000  -25.0000 -120.0000 26

#__ type_ start__ end____ width___ exp.time_
  8 omega   37.00   93.00   1.0000    2.6400
omega____ theta____ kappa____ phi______ frames
    -      108.0000  -25.0000   90.0000 56

#__ type_ start__ end____ width___ exp.time_
  9 omega   54.00   98.00   1.0000    2.6400
omega____ theta____ kappa____ phi______ frames
    -      108.0000  -50.0000  -30.0000 44

#__ type_ start__ end____ width___ exp.time_
 10 omega   67.00   93.00   1.0000    2.6400
omega____ theta____ kappa____ phi______ frames
    -      108.0000  -50.0000 -150.0000 26

#__ type_ start__ end____ width___ exp.time_
 11 omega   40.00   68.00   1.0000    2.6400
omega____ theta____ kappa____ phi______ frames
    -      108.0000  -25.0000  -30.0000 28

#__ type_ start__ end____ width___ exp.time_
 12 omega   42.00  104.00   1.0000    2.6400
omega____ theta____ kappa____ phi______ frames
    -      108.0000  -50.0000  -90.0000 62

#__ type_ start__ end____ width___ exp.time_
 13 omega  106.00  132.00   1.0000    2.6400
omega____ theta____ kappa____ phi______ frames
    -      108.0000  111.0000    0.0000 26

#__ type_ start__ end____ width___ exp.time_
 14 omega  149.00  177.00   1.0000    2.6400
omega____ theta____ kappa____ phi______ frames
    -      108.0000  111.0000    0.0000 28

#__ type_ start__ end____ width___ exp.time_
 15 omega   62.00   93.00   1.0000    2.6400
omega____ theta____ kappa____ phi______ frames
    -      108.0000  -25.0000   30.0000 31
;
_diffrn_measurement_device 'four-circle diffractometer'
_diffrn_measurement_device_type 'SuperNova, Dual, Cu at zero, Eos'
_diffrn_measurement_method '\w scans'
_diffrn_orient_matrix_UB_11 0.0801366000
_diffrn_orient_matrix_UB_12 -0.0506179000
_diffrn_orient_matrix_UB_13 -0.0503291000
_diffrn_orient_matrix_UB_21 0.0181776000
_diffrn_orient_matrix_UB_22 -0.0746619000
_diffrn_orient_matrix_UB_23 0.0789322000
_diffrn_orient_matrix_UB_31 -0.1240615000
_diffrn_orient_matrix_UB_32 -0.0435755000
_diffrn_orient_matrix_UB_33 -0.0767900000
_diffrn_radiation_monochromator mirror
_diffrn_radiation_probe x-ray
_diffrn_radiation_type 'Cu K\a'
_diffrn_radiation_wavelength 1.54184
_diffrn_reflns_av_R_equivalents 0.0206
_diffrn_reflns_av_unetI/netI 0.0293
_diffrn_reflns_limit_h_max 8
_diffrn_reflns_limit_h_min -13
_diffrn_reflns_limit_k_max 17
_diffrn_reflns_limit_k_min -18
_diffrn_reflns_limit_l_max 15
_diffrn_reflns_limit_l_min -16
_diffrn_reflns_number 5465
_diffrn_reflns_theta_full 70.9743
_diffrn_reflns_theta_max 70.97
_diffrn_reflns_theta_min 4.27
_diffrn_source 'sealed X-ray tube'
_diffrn_source_type 'SuperNova (Cu) X-ray Source'
_exptl_absorpt_coefficient_mu 5.472
_exptl_absorpt_correction_T_max 1.00000
_exptl_absorpt_correction_T_min 0.70307
_exptl_absorpt_correction_type multi-scan
_exptl_absorpt_process_details
;
CrysAlisPro, Agilent Technologies,
Version 1.171.37.35 (release 13-08-2014 CrysAlis171 .NET)
(compiled Aug 13 2014,18:06:01)
Empirical absorption correction using spherical harmonics,
 implemented in SCALE3 ABSPACK scaling algorithm.
;
_exptl_crystal_colour colourless
_exptl_crystal_colour_primary colourless
_exptl_crystal_density_diffrn 1.5946
_exptl_crystal_description block
_exptl_crystal_F_000 1035.9767
_exptl_crystal_size_max 0.25
_exptl_crystal_size_mid 0.23
_exptl_crystal_size_min 0.18
_refine_diff_density_max 0.8168
_refine_diff_density_min -0.8436
_refine_diff_density_rms 0.0976
_refine_ls_d_res_high 0.8155
_refine_ls_d_res_low 10.3585
_refine_ls_extinction_expression Fc^*^=kFc[1+0.001xFc^2^\l^3^/sin(2\q)]^-1/4^
_refine_ls_goodness_of_fit_ref 1.0298
_refine_ls_hydrogen_treatment constr
_refine_ls_matrix_type full
_refine_ls_number_constraints 36
_refine_ls_number_parameters 241
_refine_ls_number_reflns 3449
_refine_ls_number_restraints 0
_refine_ls_restrained_S_all 1.0298
_refine_ls_R_factor_all 0.0674
_refine_ls_R_factor_gt 0.0556
_refine_ls_shift/su_max 0.0014
_refine_ls_shift/su_mean 0.0001
_refine_ls_structure_factor_coef Fsqd
_refine_ls_weighting_details 'w=1/[\s^2^(Fo^2^)+(0.1512P)^2^+0.6865P] where P=(Fo^2^+2Fc^2^)/3'
_refine_ls_weighting_scheme calc
_refine_ls_wR_factor_gt 0.1715
_refine_ls_wR_factor_ref 0.2135
_reflns_Friedel_coverage 0.0
_reflns_limit_h_max 11
_reflns_limit_h_min -13
_reflns_limit_k_max 18
_reflns_limit_k_min 0
_reflns_limit_l_max 16
_reflns_limit_l_min 0
_reflns_number_gt 2727
_reflns_number_total 3449
_reflns_threshold_expression I>=2u(I)
_cod_data_source_file c8ra06057f2.cif
_cod_data_source_block 3
_cod_database_code 7237101
_chemical_oxdiff_formula 'C21 H24 N2 Se Cu Br'
_reflns_odcompleteness_completeness 83.31
_reflns_odcompleteness_iscentric 1
_reflns_odcompleteness_theta 66.97
_olex2_refinement_description
;
1. Fixed Uiso
 At 1.2 times of:
  All C(H) groups
 At 1.5 times of:
  All C(H,H,H) groups
2.a Aromatic/amide H refined with riding coordinates:
 C2(H2), C3(H3), C6(H6), C8(H8), C16(H16), C19(H19)
2.b Idealised Me refined as rotating group:
 C10(H10a,H10b,H10c), C11(H11a,H11b,H11c), C12(H12a,H12b,H12c), C15(H15a,H15b,
 H15c), C18(H18a,H18b,H18c), C21(H21a,H21b,H21c)
;
_olex2_submission_special_instructions 'No special instructions were received'

loop_
_space_group_symop_id
_space_group_symop_operation_xyz
1 x,y,z
2 -x,y+1/2,-z+1/2
3 -x,-y,-z
4 x,-y-1/2,z-1/2

loop_
_atom_site_label
_atom_site_type_symbol
_atom_site_fract_x
_atom_site_fract_y
_atom_site_fract_z
_atom_site_U_iso_or_equiv
_atom_site_adp_type
_atom_site_occupancy
_atom_site_refinement_flags_posn
Br1 Br 0.38614(7) 0.12694(6) 0.15360(8) 0.1037(4) Uani 1.000000 .
Se1 Se 0.00452(7) 0.24622(6) 0.08944(5) 0.0859(4) Uani 1.000000 .
Cu1 Cu 0.18926(8) 0.18482(6) 0.09667(7) 0.0728(4) Uani 1.000000 .
N1 N -0.0768(4) 0.2277(3) -0.1367(3) 0.0542(9) Uani 1.000000 .
N2 N -0.2160(4) 0.2931(3) -0.0895(3) 0.0518(9) Uani 1.000000 .
C1 C -0.0991(5) 0.2556(3) -0.0524(4) 0.0542(11) Uani 1.000000 .
C2 C -0.1819(6) 0.2495(3) -0.2275(4) 0.0611(13) Uani 1.000000 .
H2 H -0.1900(6) 0.2383(3) -0.2960(4) 0.0734(15) Uiso 1.000000 R
C3 C -0.2695(6) 0.2895(4) -0.1991(4) 0.0621(12) Uani 1.000000 .
H3 H -0.3497(6) 0.3106(4) -0.2435(4) 0.0745(15) Uiso 1.000000 R
C4 C -0.2841(5) 0.3259(3) -0.0264(4) 0.0540(11) Uani 1.000000 .
C5 C -0.2595(6) 0.4092(4) 0.0129(5) 0.0684(14) Uani 1.000000 .
C6 C -0.3264(7) 0.4395(4) 0.0720(5) 0.0756(17) Uani 1.000000 .
H6 H -0.3088(7) 0.4947(4) 0.1017(5) 0.091(2) Uiso 1.000000 R
C7 C -0.4189(6) 0.3885(4) 0.0873(4) 0.0718(15) Uani 1.000000 .
C8 C -0.4417(6) 0.3058(4) 0.0466(5) 0.0691(14) Uani 1.000000 .
H8 H -0.5041(6) 0.2715(4) 0.0570(5) 0.0829(17) Uiso 1.000000 R
C9 C -0.3723(6) 0.2723(4) -0.0103(4) 0.0616(12) Uani 1.000000 .
C10 C -0.3953(8) 0.1803(4) -0.0511(7) 0.089(2) Uani 1.000000 .
H10a H -0.438(6) 0.1812(4) -0.1263(8) 0.133(3) Uiso 1.000000 GR
H10b H -0.3141(10) 0.1507(14) -0.032(5) 0.133(3) Uiso 1.000000 GR
H10c H -0.448(6) 0.1506(14) -0.021(4) 0.133(3) Uiso 1.000000 GR
C11 C -0.1568(9) 0.4655(4) -0.0028(8) 0.096(2) Uani 1.000000 .
H11a H -0.0746(15) 0.454(3) 0.053(3) 0.145(4) Uiso 1.000000 GR
H11b H -0.152(4) 0.452(3) -0.069(2) 0.145(4) Uiso 1.000000 GR
H11c H -0.179(3) 0.5258(4) -0.002(5) 0.145(4) Uiso 1.000000 GR
C12 C -0.4933(8) 0.4211(6) 0.1509(6) 0.098(2) Uani 1.000000 .
H12a H -0.439(2) 0.419(4) 0.2243(7) 0.147(4) Uiso 1.000000 GR
H12b H -0.521(6) 0.4799(17) 0.131(4) 0.147(4) Uiso 1.000000 GR
H12c H -0.568(4) 0.385(3) 0.138(4) 0.147(4) Uiso 1.000000 GR
C13 C 0.0306(5) 0.1752(3) -0.1361(4) 0.0551(11) Uani 1.000000 .
C14 C 0.1386(5) 0.2149(3) -0.1411(4) 0.0564(11) Uani 1.000000 .
C15 C 0.1550(7) 0.3125(3) -0.1347(5) 0.0686(14) Uani 1.000000 .
H15a H 0.0724(10) 0.3399(3) -0.169(4) 0.103(2) Uiso 1.000000 GR
H15b H 0.191(5) 0.3301(5) -0.0623(5) 0.103(2) Uiso 1.000000 GR
H15c H 0.212(4) 0.3297(5) -0.169(4) 0.103(2) Uiso 1.000000 GR
C16 C 0.2333(6) 0.1625(4) -0.1515(4) 0.0629(13) Uani 1.000000 .
H16 H 0.3058(6) 0.1884(4) -0.1563(4) 0.0755(15) Uiso 1.000000 R
C17 C 0.2234(6) 0.0729(4) -0.1548(5) 0.0675(14) Uani 1.000000 .
C18 C 0.3273(8) 0.0173(4) -0.1655(8) 0.095(2) Uani 1.000000 .
H18a H 0.344(5) 0.036(3) -0.225(3) 0.143(3) Uiso 1.000000 GR
H18b H 0.405(2) 0.023(3) -0.103(2) 0.143(3) Uiso 1.000000 GR
H18c H 0.300(3) -0.0423(8) -0.175(5) 0.143(3) Uiso 1.000000 GR
C19 C 0.1122(6) 0.0367(3) -0.1507(5) 0.0683(14) Uani 1.000000 .
H19 H 0.1029(6) -0.0235(3) -0.1555(5) 0.0820(17) Uiso 1.000000 R
C20 C 0.0150(6) 0.0852(4) -0.1397(5) 0.0632(13) Uani 1.000000 .
C21 C -0.1049(7) 0.0436(4) -0.1365(7) 0.0836(19) Uani 1.000000 .
H21a H -0.113(3) 0.058(3) -0.072(2) 0.125(3) Uiso 1.000000 GR
H21b H -0.1791(9) 0.064(3) -0.195(3) 0.125(3) Uiso 1.000000 GR
H21c H -0.099(2) -0.0184(5) -0.141(5) 0.125(3) Uiso 1.000000 GR

loop_
_atom_site_aniso_label
_atom_site_aniso_U_11
_atom_site_aniso_U_22
_atom_site_aniso_U_33
_atom_site_aniso_U_12
_atom_site_aniso_U_13
_atom_site_aniso_U_23
Br1 0.0521(5) 0.1248(7) 0.1306(8) 0.0116(4) 0.0314(5) 0.0396(5)
Se1 0.0659(5) 0.1444(8) 0.0445(4) 0.0331(4) 0.0181(3) -0.0019(3)
Cu1 0.0514(6) 0.0887(6) 0.0771(6) 0.0062(4) 0.0234(4) 0.0121(4)
N1 0.052(2) 0.068(2) 0.044(2) 0.007(2) 0.0211(18) 0.0015(18)
N2 0.043(2) 0.065(2) 0.0465(19) 0.0121(18) 0.0165(17) 0.0048(18)
C1 0.045(3) 0.071(3) 0.046(2) 0.005(2) 0.017(2) 0.000(2)
C2 0.058(3) 0.078(3) 0.047(3) 0.008(2) 0.020(2) 0.003(2)
C3 0.056(3) 0.076(3) 0.051(3) 0.005(3) 0.017(2) 0.005(2)
C4 0.047(3) 0.062(3) 0.055(3) 0.006(2) 0.022(2) -0.003(2)
C5 0.071(4) 0.067(3) 0.073(3) 0.009(3) 0.035(3) 0.003(3)
C6 0.087(5) 0.071(3) 0.075(4) 0.019(3) 0.038(3) -0.003(3)
C7 0.062(4) 0.098(4) 0.058(3) 0.024(3) 0.025(3) 0.008(3)
C8 0.055(3) 0.098(4) 0.061(3) 0.011(3) 0.029(3) 0.013(3)
C9 0.051(3) 0.077(3) 0.059(3) 0.004(2) 0.023(2) 0.003(3)
C10 0.091(5) 0.080(4) 0.108(5) -0.018(4) 0.054(4) -0.016(4)
C11 0.103(6) 0.072(3) 0.132(7) -0.011(4) 0.065(6) -0.009(4)
C12 0.097(6) 0.130(6) 0.081(4) 0.046(5) 0.050(4) 0.013(4)
C13 0.054(3) 0.069(3) 0.048(2) 0.007(2) 0.026(2) 0.003(2)
C14 0.057(3) 0.061(2) 0.055(3) 0.005(2) 0.026(2) -0.002(2)
C15 0.073(4) 0.061(3) 0.074(3) -0.003(3) 0.031(3) -0.005(3)
C16 0.056(3) 0.076(3) 0.062(3) -0.006(3) 0.029(3) -0.007(3)
C17 0.066(4) 0.074(3) 0.069(3) -0.000(3) 0.034(3) -0.011(3)
C18 0.087(5) 0.082(4) 0.133(7) 0.010(4) 0.060(5) -0.018(4)
C19 0.076(4) 0.056(3) 0.080(4) 0.001(3) 0.039(3) -0.005(3)
C20 0.066(3) 0.066(3) 0.063(3) -0.000(3) 0.030(3) 0.001(3)
C21 0.073(4) 0.080(4) 0.107(5) -0.009(3) 0.045(4) 0.006(4)

loop_
_atom_type_symbol
_atom_type_scat_dispersion_real
_atom_type_scat_dispersion_imag
_atom_type_scat_Cromer_Mann_a1
_atom_type_scat_Cromer_Mann_a2
_atom_type_scat_Cromer_Mann_a3
_atom_type_scat_Cromer_Mann_a4
_atom_type_scat_Cromer_Mann_b1
_atom_type_scat_Cromer_Mann_b2
_atom_type_scat_Cromer_Mann_b3
_atom_type_scat_Cromer_Mann_b4
_atom_type_scat_Cromer_Mann_c
_atom_type_scat_source
_atom_type_scat_dispersion_source
C 0.01920 0.00962 2.31000 1.02000 1.58860 0.86500 20.84390 10.20750 0.56870 51.65120 0.215599998832 'International Tables Volume C Table 6.1.1.4 (pp. 500-502)' 'Henke, Gullikson and Davis, At. Data and Nucl. Data Tables, 1993, 54, 2'
H 0.00000 0.00000 0.49300 0.32291 0.14019 0.04081 10.51090 26.12570 3.14236 57.79970 0.0030380000826 'International Tables Volume C Table 6.1.1.4 (pp. 500-502)' 'Henke, Gullikson and Davis, At. Data and Nucl. Data Tables, 1993, 54, 2'
N 0.03256 0.01839 12.21260 3.13220 2.01250 1.16630 0.00570 9.89330 28.99750 0.58260 -11.5290002823 'International Tables Volume C Table 6.1.1.4 (pp. 500-502)' 'Henke, Gullikson and Davis, At. Data and Nucl. Data Tables, 1993, 54, 2'
Cu -1.96878 0.60861 13.33800 7.16760 5.61580 1.67350 3.58280 0.24700 11.39660 64.81260 1.19099998474 'International Tables Volume C Table 6.1.1.4 (pp. 500-502)' 'Henke, Gullikson and Davis, At. Data and Nucl. Data Tables, 1993, 54, 2'
Br -0.67402 1.33011 17.17890 5.23580 5.63770 3.98510 2.17230 16.57960 0.26090 41.43280 2.95569992065 'International Tables Volume C Table 6.1.1.4 (pp. 500-502)' 'Henke, Gullikson and Davis, At. Data and Nucl. Data Tables, 1993, 54, 2'
Se -0.79210 1.18296 17.00060 5.81960 3.97310 4.35430 2.40980 0.27260 15.23720 43.81630 2.84089994431 'International Tables Volume C Table 6.1.1.4 (pp. 500-502)' 'Henke, Gullikson and Davis, At. Data and Nucl. Data Tables, 1993, 54, 2'

loop_
_geom_angle_atom_site_label_1
_geom_angle_atom_site_label_2
_geom_angle_atom_site_label_3
_geom_angle
C1 Se1 Cu1 105.84(15)
Se1 Cu1 Br1 163.36(6)
C2 N1 C1 108.9(4)
C13 N1 C1 127.0(4)
C13 N1 C2 123.7(4)
C3 N2 C1 110.2(4)
C4 N2 C1 125.7(4)
C4 N2 C3 123.8(4)
N1 C1 Se1 129.3(4)
N2 C1 Se1 124.0(4)
N2 C1 N1 106.6(5)
C3 C2 N1 108.2(5)
C2 C3 N2 106.0(5)
C5 C4 N2 119.1(5)
C9 C4 N2 117.9(4)
C9 C4 C5 123.0(5)
C6 C5 C4 118.1(6)
C11 C5 C4 121.4(5)
C11 C5 C6 120.4(6)
C7 C6 C5 120.7(6)
C8 C7 C6 119.7(5)
C12 C7 C6 121.2(6)
C12 C7 C8 119.1(6)
C9 C8 C7 120.9(6)
C8 C9 C4 117.6(5)
C10 C9 C4 122.3(5)
C10 C9 C8 120.1(5)
C14 C13 N1 119.9(4)
C20 C13 N1 117.4(5)
C20 C13 C14 122.5(5)
C15 C14 C13 121.6(5)
C16 C14 C13 118.1(5)
C16 C14 C15 120.2(5)
C17 C16 C14 121.9(5)
C18 C17 C16 121.1(6)
C19 C17 C16 117.5(5)
C19 C17 C18 121.5(5)
C20 C19 C17 123.4(5)
C19 C20 C13 116.6(5)
C21 C20 C13 121.5(5)
C21 C20 C19 121.9(5)

loop_
_geom_bond_atom_site_label_1
_geom_bond_atom_site_label_2
_geom_bond_distance
Br1 Cu1 2.2259(11)
Se1 Cu1 2.2452(11)
Se1 C1 1.856(5)
N1 C1 1.350(6)
N1 C2 1.391(7)
N1 C13 1.448(6)
N2 C1 1.341(6)
N2 C3 1.396(6)
N2 C4 1.451(6)
C2 C3 1.338(8)
C4 C5 1.376(8)
C4 C9 1.370(7)
C5 C6 1.383(8)
C5 C11 1.521(9)
C6 C7 1.381(9)
C7 C8 1.374(9)
C7 C12 1.510(8)
C8 C9 1.399(7)
C9 C10 1.506(8)
C13 C14 1.383(7)
C13 C20 1.393(7)
C14 C15 1.510(7)
C14 C16 1.384(7)
C16 C17 1.381(8)
C17 C18 1.499(8)
C17 C19 1.388(8)
C19 C20 1.378(8)
C20 C21 1.506(8)
